data_1530071
loop_
_publ_author_name
'Hauser, A.'
'Falk, U.'
'Fischer, P.'
'Guedel, H.U.'

_publ_section_title
;
 Magnetic order in A V X3 (A= Rb, Cs, (C D3)4 N; X= Cl, Br, I): A neutron
 diffraction study
;
_journal_name_full 'Journal of Solid State Chemistry'
_journal_page_first 343
_journal_page_last 354
_journal_volume 56
_journal_year 1985
_chemical_formula_sum 'Br3 Rb V'
_chemical_name_systematic 'Rb V Br3'
_space_group_IT_number 185
_symmetry_space_group_name_Hall 'P 6c -2'
_symmetry_space_group_name_H-M 'P 63 c m'
_cell_angle_alpha 90
_cell_angle_beta 90
_cell_angle_gamma 120
_cell_formula_units_Z 6
_cell_length_a 12.746
_cell_length_b 12.746
_cell_length_c 6.248
_cell_volume 879.062
_citation_journal_id_ASTM JSSCBI
_cod_data_source_file Hauser_JSSCBI_1985_1185.cif
_cod_data_source_block Br3Rb1V1
_cod_original_formula_sum 'Br3 Rb1 V1'
_cod_database_code 1530071

loop_
_symmetry_equiv_pos_as_xyz
x,y,z
x-y,x,z+1/2
-y,x-y,z
-x,-y,z+1/2
-x+y,-x,z
y,-x+y,z+1/2
y,x,z
-x+y,y,z+1/2
-x,-x+y,z
-y,-x,z+1/2
x-y,-y,z
x,x-y,z+1/2

loop_
_atom_site_label
_atom_site_type_symbol
_atom_site_fract_x
_atom_site_fract_y
_atom_site_fract_z
_atom_site_occupancy
_atom_site_U_iso_or_equiv
Br1 Br-1 0.164 0 0.25 1 0.0
V1 V+2 0 0 0 1 0.0
Br2 Br-1 0.503 0.163 0.305 1 0.0
V2 V+2 0.3333 0.6667 0.055 1 0.0
Rb1 Rb+1 0.329 0.329 0.258 1 0.0
